data_4324829
loop_
_publ_author_name
'Rampal Pandey'
'Prashant Kumar'
'Ashish Kumar Singh'
'Mohammad Shahid'
'Pei-zhou Li'
'Sanjay Kumar Singh'
'Qiang Xu'
'Arvind Misra'
'Daya Shankar Pandey'

_publ_section_title
;
 Fluorescent Zinc(II) Complex Exhibiting "On-Off-On" Switching Toward Cu2+
 and Ag+ Ions
;
_journal_name_full 'Inorganic Chemistry'
_journal_page_first 3189
_journal_page_last 3197
_journal_paper_doi 10.1021/ic1018086
_journal_volume 50
_journal_year 2011
_chemical_formula_sum 'C23 H22 N2 O2'
_chemical_formula_weight 358.43
_chemical_name_systematic
; 
 ? 
;
_space_group_IT_number 19
_symmetry_cell_setting orthorhombic
_symmetry_space_group_name_Hall 'P 2ac 2ab'
_symmetry_space_group_name_H-M 'P 21 21 21'
_atom_sites_solution_hydrogens geom
_atom_sites_solution_primary direct
_atom_sites_solution_secondary difmap
_audit_creation_method SHELXL-97
_cell_angle_alpha 90.00
_cell_angle_beta 90.00
_cell_angle_gamma 90.00
_cell_formula_units_Z 4
_cell_length_a 7.0939(14)
_cell_length_b 12.542(3)
_cell_length_c 21.535(4)
_cell_measurement_temperature 293(2)
_cell_measurement_theta_max 27.48
_cell_measurement_theta_min 3.02
_cell_volume 1916.0(7)
_computing_structure_refinement 'SHELXL-97 (Sheldrick, 1997)'
_computing_structure_solution 'SHELXS-97 (Sheldrick, 1990)'
_diffrn_ambient_temperature 293(2)
_diffrn_measured_fraction_theta_full 0.998
_diffrn_measured_fraction_theta_max 0.998
_diffrn_radiation_monochromator graphite
_diffrn_radiation_source 'fine-focus sealed tube'
_diffrn_radiation_type MoK\a
_diffrn_radiation_wavelength 0.71073
_diffrn_reflns_av_R_equivalents 0.0614
_diffrn_reflns_av_sigmaI/netI 0.0554
_diffrn_reflns_limit_h_max 8
_diffrn_reflns_limit_h_min -9
_diffrn_reflns_limit_k_max 16
_diffrn_reflns_limit_k_min -16
_diffrn_reflns_limit_l_max 27
_diffrn_reflns_limit_l_min -27
_diffrn_reflns_number 18783
_diffrn_reflns_theta_full 27.48
_diffrn_reflns_theta_max 27.48
_diffrn_reflns_theta_min 3.02
_exptl_absorpt_coefficient_mu 0.080
_exptl_absorpt_correction_T_max 0.9764
_exptl_absorpt_correction_T_min 0.9537
_exptl_absorpt_correction_type multi-scan
_exptl_crystal_density_diffrn 1.242
_exptl_crystal_F_000 760
_exptl_crystal_size_max 0.60
_exptl_crystal_size_mid 0.32
_exptl_crystal_size_min 0.30
_refine_diff_density_max 0.132
_refine_diff_density_min -0.132
_refine_diff_density_rms 0.031
_refine_ls_abs_structure_details 'Flack H D (1983), Acta Cryst. A39, 876-881'
_refine_ls_abs_structure_Flack -0.8(17)
_refine_ls_extinction_coef 0.0174(17)
_refine_ls_extinction_expression Fc^*^=kFc[1+0.001xFc^2^\l^3^/sin(2\q)]^-1/4^
_refine_ls_extinction_method SHELXL
_refine_ls_goodness_of_fit_ref 1.025
_refine_ls_matrix_type full
_refine_ls_number_parameters 250
_refine_ls_number_reflns 4381
_refine_ls_number_restraints 0
_refine_ls_restrained_S_all 1.025
_refine_ls_R_factor_all 0.1102
_refine_ls_R_factor_gt 0.0478
_refine_ls_shift/su_max 0.006
_refine_ls_shift/su_mean 0.001
_refine_ls_structure_factor_coef Fsqd
_refine_ls_weighting_details 'calc w=1/[\s^2^(Fo^2^)+(0.0486P)^2^+0.0000P] where P=(Fo^2^+2Fc^2^)/3'
_refine_ls_weighting_scheme calc
_refine_ls_wR_factor_gt 0.0875
_refine_ls_wR_factor_ref 0.1094
_reflns_number_gt 2435
_reflns_number_total 4381
_reflns_threshold_expression >2sigma(I)
_cod_data_source_file ic1018086_si_002_1.cif
_cod_data_source_block H2L
_cod_original_cell_volume 1916.1(7)
_cod_database_code 4324829

loop_
_symmetry_equiv_pos_as_xyz
'x, y, z'
'-x+1/2, -y, z+1/2'
'-x, y+1/2, -z+1/2'
'x+1/2, -y+1/2, -z'

loop_
_atom_site_label
_atom_site_type_symbol
_atom_site_fract_x
_atom_site_fract_y
_atom_site_fract_z
_atom_site_U_iso_or_equiv
_atom_site_adp_type
_atom_site_occupancy
_atom_site_symmetry_multiplicity
_atom_site_calc_flag
_atom_site_refinement_flags
C8 C 0.7418(3) 0.93546(18) 0.27795(9) 0.0491(5) Uani 1 1 d .
C7 C 1.0414(3) 0.92668(17) 0.22891(10) 0.0541(6) Uani 1 1 d .
H7 H 1.0903 0.9678 0.2610 0.065 Uiso 1 1 calc R
C9 C 0.7105(3) 1.04378(19) 0.28713(10) 0.0537(6) Uani 1 1 d .
C12 C 0.4446(3) 1.0000(2) 0.35482(9) 0.0548(6) Uani 1 1 d .
C18 C 0.3316(3) 0.67159(18) 0.44934(9) 0.0519(6) Uani 1 1 d .
C17 C 0.4390(3) 0.75633(18) 0.42033(10) 0.0539(6) Uani 1 1 d .
H17 H 0.5630 0.7676 0.4328 0.065 Uiso 1 1 calc R
C11 C 0.5598(3) 1.07269(18) 0.32548(9) 0.0569(6) Uani 1 1 d .
H11 H 0.5361 1.1449 0.3315 0.068 Uiso 1 1 calc R
C5 C 1.3480(3) 0.9352(2) 0.17576(11) 0.0627(7) Uani 1 1 d .
H5 H 1.3916 0.9781 0.2079 0.075 Uiso 1 1 calc R
C14 C 0.4877(3) 0.89203(19) 0.34761(9) 0.0489(5) Uani 1 1 d .
C16 C 0.6695(3) 0.74163(17) 0.29580(11) 0.0579(6) Uani 1 1 d .
H16A H 0.7781 0.7189 0.3189 0.087 Uiso 1 1 calc R
H16B H 0.6918 0.7312 0.2522 0.087 Uiso 1 1 calc R
H16C H 0.5619 0.7005 0.3084 0.087 Uiso 1 1 calc R
C6 C 1.1633(3) 0.89679(18) 0.17754(10) 0.0510(6) Uani 1 1 d .
C15 C 0.6331(3) 0.85773(17) 0.30818(9) 0.0473(5) Uani 1 1 d .
C23 C 0.1470(3) 0.6484(2) 0.43165(10) 0.0581(6) Uani 1 1 d .
C1 C 1.0999(3) 0.83238(18) 0.12897(10) 0.0573(6) Uani 1 1 d .
C20 C 0.3235(4) 0.5220(2) 0.51996(12) 0.0747(8) Uani 1 1 d .
H20 H 0.3806 0.4810 0.5506 0.090 Uiso 1 1 calc R
C21 C 0.1459(4) 0.4982(2) 0.49936(13) 0.0753(8) Uani 1 1 d .
H21 H 0.0848 0.4384 0.5151 0.090 Uiso 1 1 calc R
C19 C 0.4151(4) 0.6075(2) 0.49453(10) 0.0666(7) Uani 1 1 d .
H19 H 0.5367 0.6232 0.5078 0.080 Uiso 1 1 calc R
C10 C 0.8202(4) 1.1302(2) 0.25437(12) 0.0767(8) Uani 1 1 d .
H10A H 0.7515 1.1961 0.2565 0.115 Uiso 1 1 calc R
H10B H 0.8382 1.1107 0.2117 0.115 Uiso 1 1 calc R
H10C H 0.9406 1.1389 0.2741 0.115 Uiso 1 1 calc R
C13 C 0.2777(3) 1.0356(2) 0.39256(11) 0.0720(7) Uani 1 1 d .
H13A H 0.2694 1.1119 0.3916 0.108 Uiso 1 1 calc R
H13B H 0.2926 1.0120 0.4347 0.108 Uiso 1 1 calc R
H13C H 0.1647 1.0054 0.3754 0.108 Uiso 1 1 calc R
C22 C 0.0555(4) 0.5603(2) 0.45600(12) 0.0714(7) Uani 1 1 d .
H22 H -0.0660 0.5434 0.4432 0.086 Uiso 1 1 calc R
C2 C 1.2203(4) 0.8066(2) 0.08046(12) 0.0758(8) Uani 1 1 d .
H2 H 1.1790 0.7629 0.0484 0.091 Uiso 1 1 calc R
C3 C 1.4007(4) 0.8460(3) 0.08010(14) 0.0835(9) Uani 1 1 d .
H3 H 1.4807 0.8288 0.0474 0.100 Uiso 1 1 calc R
C4 C 1.4658(4) 0.9109(2) 0.12743(13) 0.0776(8) Uani 1 1 d .
H4 H 1.5881 0.9376 0.1264 0.093 Uiso 1 1 calc R
O1 O 0.9208(2) 0.79376(15) 0.12780(8) 0.0773(5) Uani 1 1 d .
H1 H 0.8646 0.8132 0.1591 0.116 Uiso 1 1 calc R
O2 O 0.0548(2) 0.71011(16) 0.38967(8) 0.0754(5) Uani 1 1 d .
H2A H 0.1242 0.7586 0.3783 0.113 Uiso 1 1 calc R
N1 N 0.8684(2) 0.89784(14) 0.23112(8) 0.0528(5) Uani 1 1 d .
N2 N 0.3690(3) 0.81611(15) 0.37814(8) 0.0547(5) Uani 1 1 d .

loop_
_atom_site_aniso_label
_atom_site_aniso_U_11
_atom_site_aniso_U_22
_atom_site_aniso_U_33
_atom_site_aniso_U_23
_atom_site_aniso_U_13
_atom_site_aniso_U_12
C8 0.0465(12) 0.0496(15) 0.0512(12) -0.0016(11) -0.0043(11) -0.0012(11)
C7 0.0525(14) 0.0552(15) 0.0547(12) 0.0005(11) -0.0077(11) -0.0042(12)
C9 0.0599(15) 0.0500(15) 0.0511(12) 0.0013(11) -0.0058(11) -0.0052(12)
C12 0.0590(14) 0.0602(16) 0.0453(12) 0.0007(11) -0.0034(11) 0.0097(13)
C18 0.0557(13) 0.0530(15) 0.0468(12) -0.0029(11) 0.0015(11) -0.0052(12)
C17 0.0546(13) 0.0557(15) 0.0515(12) -0.0027(12) -0.0041(11) -0.0047(12)
C11 0.0733(16) 0.0437(14) 0.0536(12) -0.0028(11) -0.0046(12) 0.0066(13)
C5 0.0490(13) 0.0649(17) 0.0742(15) 0.0075(13) -0.0011(13) -0.0044(12)
C14 0.0474(12) 0.0497(15) 0.0496(11) 0.0031(10) -0.0045(11) 0.0018(11)
C16 0.0508(13) 0.0509(15) 0.0720(14) -0.0022(12) 0.0033(11) -0.0012(11)
C6 0.0501(12) 0.0490(14) 0.0539(12) 0.0032(11) -0.0006(11) 0.0008(11)
C15 0.0425(11) 0.0471(14) 0.0522(12) -0.0018(10) -0.0061(11) -0.0012(11)
C23 0.0607(14) 0.0646(16) 0.0489(12) -0.0089(12) 0.0032(12) -0.0059(14)
C1 0.0580(15) 0.0503(14) 0.0638(14) 0.0025(12) 0.0022(13) 0.0012(12)
C20 0.086(2) 0.071(2) 0.0664(16) 0.0111(14) 0.0038(15) -0.0052(17)
C21 0.090(2) 0.0653(19) 0.0706(16) -0.0003(14) 0.0210(17) -0.0160(18)
C19 0.0690(16) 0.0700(18) 0.0608(14) 0.0009(13) -0.0005(13) -0.0059(15)
C10 0.0846(18) 0.0579(17) 0.0877(17) 0.0073(14) 0.0058(15) -0.0110(14)
C13 0.0717(17) 0.0747(19) 0.0697(15) -0.0040(14) 0.0074(14) 0.0193(15)
C22 0.0658(16) 0.076(2) 0.0718(15) -0.0127(15) 0.0097(14) -0.0179(15)
C2 0.087(2) 0.0717(19) 0.0689(16) -0.0079(14) 0.0107(15) 0.0094(15)
C3 0.0754(19) 0.087(2) 0.0877(19) 0.0094(18) 0.0293(17) 0.0143(17)
C4 0.0521(15) 0.088(2) 0.0928(19) 0.0158(17) 0.0126(16) -0.0021(15)
O1 0.0661(11) 0.0776(13) 0.0883(13) -0.0239(10) 0.0003(9) -0.0181(10)
O2 0.0602(10) 0.0947(15) 0.0713(10) 0.0035(10) -0.0063(9) -0.0062(10)
N1 0.0483(11) 0.0527(11) 0.0575(10) -0.0026(9) 0.0029(9) -0.0041(9)
N2 0.0509(11) 0.0608(13) 0.0523(10) 0.0024(10) 0.0023(9) -0.0025(10)

loop_
_atom_type_symbol
_atom_type_description
_atom_type_scat_dispersion_real
_atom_type_scat_dispersion_imag
_atom_type_scat_source
C C 0.0033 0.0016 'International Tables Vol C Tables 4.2.6.8 and 6.1.1.4'
H H 0.0000 0.0000 'International Tables Vol C Tables 4.2.6.8 and 6.1.1.4'
N N 0.0061 0.0033 'International Tables Vol C Tables 4.2.6.8 and 6.1.1.4'
O O 0.0106 0.0060 'International Tables Vol C Tables 4.2.6.8 and 6.1.1.4'

loop_
_geom_angle_atom_site_label_1
_geom_angle_atom_site_label_2
_geom_angle_atom_site_label_3
_geom_angle
C9 C8 C15 121.7(2)
C9 C8 N1 121.50(19)
C15 C8 N1 116.29(19)
N1 C7 C6 121.7(2)
N1 C7 H7 119.1
C6 C7 H7 119.1
C8 C9 C11 117.3(2)
C8 C9 C10 123.6(2)
C11 C9 C10 118.9(2)
C11 C12 C14 117.4(2)
C11 C12 C13 121.3(2)
C14 C12 C13 121.3(2)
C19 C18 C23 118.0(2)
C19 C18 C17 120.0(2)
C23 C18 C17 121.9(2)
N2 C17 C18 122.1(2)
N2 C17 H17 118.9
C18 C17 H17 118.9
C12 C11 C9 123.6(2)
C12 C11 H11 118.2
C9 C11 H11 118.2
C4 C5 C6 121.1(2)
C4 C5 H5 119.4
C6 C5 H5 119.4
C12 C14 C15 121.7(2)
C12 C14 N2 117.71(19)
C15 C14 N2 120.4(2)
C15 C16 H16A 109.5
C15 C16 H16B 109.5
H16A C16 H16B 109.5
C15 C16 H16C 109.5
H16A C16 H16C 109.5
H16B C16 H16C 109.5
C5 C6 C1 118.8(2)
C5 C6 C7 119.3(2)
C1 C6 C7 121.9(2)
C8 C15 C14 118.1(2)
C8 C15 C16 119.78(19)
C14 C15 C16 122.05(19)
O2 C23 C22 118.8(2)
O2 C23 C18 121.0(2)
C22 C23 C18 120.2(2)
O1 C1 C2 118.6(2)
O1 C1 C6 121.4(2)
C2 C1 C6 120.0(2)
C19 C20 C21 118.6(3)
C19 C20 H20 120.7
C21 C20 H20 120.7
C20 C21 C22 121.7(3)
C20 C21 H21 119.2
C22 C21 H21 119.2
C20 C19 C18 122.0(2)
C20 C19 H19 119.0
C18 C19 H19 119.0
C9 C10 H10A 109.5
C9 C10 H10B 109.5
H10A C10 H10B 109.5
C9 C10 H10C 109.5
H10A C10 H10C 109.5
H10B C10 H10C 109.5
C12 C13 H13A 109.5
C12 C13 H13B 109.5
H13A C13 H13B 109.5
C12 C13 H13C 109.5
H13A C13 H13C 109.5
H13B C13 H13C 109.5
C21 C22 C23 119.4(2)
C21 C22 H22 120.3
C23 C22 H22 120.3
C3 C2 C1 119.7(3)
C3 C2 H2 120.2
C1 C2 H2 120.2
C2 C3 C4 121.3(3)
C2 C3 H3 119.4
C4 C3 H3 119.4
C5 C4 C3 119.1(3)
C5 C4 H4 120.4
C3 C4 H4 120.4
C1 O1 H1 109.5
C23 O2 H2A 109.5
C7 N1 C8 122.35(19)
C17 N2 C14 119.18(19)

loop_
_geom_bond_atom_site_label_1
_geom_bond_atom_site_label_2
_geom_bond_distance
C8 C9 1.391(3)
C8 C15 1.403(3)
C8 N1 1.431(3)
C7 N1 1.280(3)
C7 C6 1.454(3)
C7 H7 0.9300
C9 C11 1.399(3)
C9 C10 1.510(3)
C12 C11 1.378(3)
C12 C14 1.398(3)
C12 C13 1.503(3)
C18 C19 1.395(3)
C18 C23 1.394(3)
C18 C17 1.449(3)
C17 N2 1.279(3)
C17 H17 0.9300
C11 H11 0.9300
C5 C4 1.370(3)
C5 C6 1.396(3)
C5 H5 0.9300
C14 C15 1.404(3)
C14 N2 1.431(3)
C16 C15 1.503(3)
C16 H16A 0.9600
C16 H16B 0.9600
C16 H16C 0.9600
C6 C1 1.396(3)
C23 O2 1.358(3)
C23 C22 1.384(3)
C1 O1 1.360(3)
C1 C2 1.388(3)
C20 C19 1.368(4)
C20 C21 1.369(4)
C20 H20 0.9300
C21 C22 1.375(4)
C21 H21 0.9300
C19 H19 0.9300
C10 H10A 0.9600
C10 H10B 0.9600
C10 H10C 0.9600
C13 H13A 0.9600
C13 H13B 0.9600
C13 H13C 0.9600
C22 H22 0.9300
C2 C3 1.371(4)
C2 H2 0.9300
C3 C4 1.384(4)
C3 H3 0.9300
C4 H4 0.9300
O1 H1 0.8200
O2 H2A 0.8200

loop_
_geom_torsion_atom_site_label_1
_geom_torsion_atom_site_label_2
_geom_torsion_atom_site_label_3
_geom_torsion_atom_site_label_4
_geom_torsion
C15 C8 C9 C11 -3.1(3)
N1 C8 C9 C11 168.34(17)
C15 C8 C9 C10 -178.3(2)
N1 C8 C9 C10 -6.9(3)
C19 C18 C17 N2 179.1(2)
C23 C18 C17 N2 1.9(3)
C14 C12 C11 C9 3.0(3)
C13 C12 C11 C9 -176.40(19)
C8 C9 C11 C12 1.0(3)
C10 C9 C11 C12 176.4(2)
C11 C12 C14 C15 -5.0(3)
C13 C12 C14 C15 174.38(19)
C11 C12 C14 N2 179.80(18)
C13 C12 C14 N2 -0.9(3)
C4 C5 C6 C1 0.1(3)
C4 C5 C6 C7 -178.5(2)
N1 C7 C6 C5 176.5(2)
N1 C7 C6 C1 -2.0(3)
C9 C8 C15 C14 1.2(3)
N1 C8 C15 C14 -170.68(17)
C9 C8 C15 C16 178.8(2)
N1 C8 C15 C16 6.9(3)
C12 C14 C15 C8 3.0(3)
N2 C14 C15 C8 178.12(18)
C12 C14 C15 C16 -174.5(2)
N2 C14 C15 C16 0.6(3)
C19 C18 C23 O2 177.4(2)
C17 C18 C23 O2 -5.3(3)
C19 C18 C23 C22 -3.7(3)
C17 C18 C23 C22 173.6(2)
C5 C6 C1 O1 -179.2(2)
C7 C6 C1 O1 -0.6(3)
C5 C6 C1 C2 0.7(3)
C7 C6 C1 C2 179.3(2)
C19 C20 C21 C22 -2.8(4)
C21 C20 C19 C18 1.2(4)
C23 C18 C19 C20 2.0(3)
C17 C18 C19 C20 -175.3(2)
C20 C21 C22 C23 1.1(4)
O2 C23 C22 C21 -178.9(2)
C18 C23 C22 C21 2.2(3)
O1 C1 C2 C3 179.0(2)
C6 C1 C2 C3 -0.9(4)
C1 C2 C3 C4 0.3(4)
C6 C5 C4 C3 -0.8(4)
C2 C3 C4 C5 0.6(4)
C6 C7 N1 C8 -173.48(18)
C9 C8 N1 C7 56.5(3)
C15 C8 N1 C7 -131.6(2)
C18 C17 N2 C14 -174.53(19)
C12 C14 N2 C17 -116.7(2)
C15 C14 N2 C17 68.0(3)

loop_
_cod_related_entry_id
_cod_related_entry_database
_cod_related_entry_code
1 ChemSpider 21862615
